data_4124946
loop_
_publ_author_name
'Li, Yong'
'Zhu, Shugao'
'Li, Jian'
'Li, Ang'

_publ_section_title
;
 Asymmetric Total Syntheses of Aspidodasycarpine, Lonicerine, and the
 Proposed Structure of Lanciferine.
;
_journal_issue 12
_journal_name_full 'Journal of the American Chemical Society'
_journal_page_first 3982
_journal_paper_doi 10.1021/jacs.6b00764
_journal_volume 138
_journal_year 2016
_chemical_formula_sum 'C32 H34 N2 O4 S'
_chemical_formula_weight 542.67
_chemical_name_systematic
; 
 ? 
;
_space_group_crystal_system monoclinic
_space_group_IT_number 14
_space_group_name_Hall '-P 2yn'
_space_group_name_H-M_alt 'P 1 21/n 1'
_symmetry_space_group_name_Hall '-P 2yn'
_symmetry_space_group_name_H-M 'P 1 21/n 1'
_atom_sites_solution_hydrogens mixed
_audit_creation_method SHELXL-2013
_cell_angle_alpha 90
_cell_angle_beta 101.444(2)
_cell_angle_gamma 90
_cell_formula_units_Z 4
_cell_length_a 9.9032(9)
_cell_length_b 16.5182(16)
_cell_length_c 17.4642(16)
_cell_measurement_reflns_used 3448
_cell_measurement_temperature 293(2)
_cell_measurement_theta_max 45.115
_cell_measurement_theta_min 4.394
_cell_volume 2800.1(5)
_computing_cell_refinement 'Bruker SMART'
_computing_data_collection 'Bruker SMART'
_computing_data_reduction 'Bruker SHELXTL'
_computing_molecular_graphics 'Bruker SHELXTL'
_computing_publication_material 'Bruker SHELXTL'
_computing_structure_refinement 'SHELXL-2013 (Sheldrick, 2013)'
_computing_structure_solution 'Bruker SHELXTL'
_diffrn_ambient_temperature 293(2)
_diffrn_measured_fraction_theta_full 1.000
_diffrn_measured_fraction_theta_max 0.999
_diffrn_measurement_device_type 'CCD area detector'
_diffrn_measurement_method 'phi and omega scans'
_diffrn_radiation_type MoK\a
_diffrn_radiation_wavelength 0.71073
_diffrn_reflns_av_R_equivalents 0.0499
_diffrn_reflns_av_unetI/netI 0.0590
_diffrn_reflns_Laue_measured_fraction_full 1.000
_diffrn_reflns_Laue_measured_fraction_max 0.999
_diffrn_reflns_limit_h_max 12
_diffrn_reflns_limit_h_min -12
_diffrn_reflns_limit_k_max 17
_diffrn_reflns_limit_k_min -20
_diffrn_reflns_limit_l_max 20
_diffrn_reflns_limit_l_min -21
_diffrn_reflns_number 16646
_diffrn_reflns_point_group_measured_fraction_full 1.000
_diffrn_reflns_point_group_measured_fraction_max 0.999
_diffrn_reflns_theta_full 25.242
_diffrn_reflns_theta_max 26.000
_diffrn_reflns_theta_min 1.713
_exptl_absorpt_coefficient_mu 0.156
_exptl_absorpt_correction_T_max 0.7457
_exptl_absorpt_correction_T_min 0.6484
_exptl_absorpt_correction_type multi-scan
_exptl_absorpt_process_details sadabs
_exptl_crystal_colour colorless
_exptl_crystal_density_diffrn 1.287
_exptl_crystal_description prismatic
_exptl_crystal_F_000 1152
_exptl_crystal_size_max 0.211
_exptl_crystal_size_mid 0.175
_exptl_crystal_size_min 0.123
_refine_diff_density_max 0.315
_refine_diff_density_min -0.311
_refine_diff_density_rms 0.058
_refine_ls_extinction_expression Fc^*^=kFc[1+0.001xFc^2^\l^3^/sin(2\q)]^-1/4^
_refine_ls_extinction_method SHELXL
_refine_ls_goodness_of_fit_ref 1.030
_refine_ls_hydrogen_treatment mixed
_refine_ls_matrix_type full
_refine_ls_number_parameters 363
_refine_ls_number_reflns 5509
_refine_ls_number_restraints 2
_refine_ls_restrained_S_all 1.030
_refine_ls_R_factor_all 0.0735
_refine_ls_R_factor_gt 0.0530
_refine_ls_shift/su_max 0.013
_refine_ls_shift/su_mean 0.000
_refine_ls_structure_factor_coef Fsqd
_refine_ls_weighting_details 'w=1/[\s^2^(Fo^2^)+(0.0781P)^2^+0.2213P] where P=(Fo^2^+2Fc^2^)/3'
_refine_ls_weighting_scheme calc
_refine_ls_wR_factor_gt 0.1383
_refine_ls_wR_factor_ref 0.1521
_reflns_Friedel_coverage 0.000
_reflns_number_gt 3945
_reflns_number_total 5509
_reflns_threshold_expression 'I > 2\s(I)'
_cod_data_source_file ja6b00764_si_003.cif
_cod_data_source_block cd214621
_cod_depositor_comments 'Adding full bibliography for 4124945--4124947.cif.'
_cod_original_cell_volume 2800.0(5)
_cod_database_code 4124946
_shelx_space_group_comment
; 
The symmetry employed for this shelxl refinement is uniquely defined 
by the following loop, which should always be used as a source of 
symmetry information in preference to the above space-group names. 
They are only intended as comments. 
;
_shelxl_version_number 2013-4

loop_
_space_group_symop_operation_xyz
'x, y, z'
'-x+1/2, y+1/2, -z+1/2'
'-x, -y, -z'
'x-1/2, -y-1/2, z-1/2'

loop_
_atom_site_label
_atom_site_type_symbol
_atom_site_fract_x
_atom_site_fract_y
_atom_site_fract_z
_atom_site_U_iso_or_equiv
_atom_site_adp_type
_atom_site_occupancy
_atom_site_site_symmetry_order
_atom_site_calc_flag
_atom_site_refinement_flags_posn
_atom_site_refinement_flags_adp
S1 S 0.44787(5) 0.50448(3) 0.16506(3) 0.05358(19) Uani 1 1 d . .
N1 N 0.88662(18) 0.56430(11) 0.22951(11) 0.0528(4) Uani 1 1 d D .
N2 N 0.55931(16) 0.57494(11) 0.19460(10) 0.0509(4) Uani 1 1 d . .
O1 O 0.6567(2) 0.89420(10) 0.25678(11) 0.0727(5) Uani 1 1 d D .
O2 O 0.76846(15) 0.89413(9) 0.12903(9) 0.0599(4) Uani 1 1 d . .
O3 O 0.51221(15) 0.44944(9) 0.12045(10) 0.0667(5) Uani 1 1 d . .
O4 O 0.39987(17) 0.47670(11) 0.23196(10) 0.0765(5) Uani 1 1 d . .
C1 C 0.9917(2) 0.60203(13) 0.27972(12) 0.0523(5) Uani 1 1 d . .
C2 C 1.1118(2) 0.56963(18) 0.32446(15) 0.0704(7) Uani 1 1 d . .
H2 H 1.1307 0.5145 0.3235 0.084 Uiso 1 1 calc R U
C3 C 1.2003(3) 0.6215(2) 0.36956(17) 0.0849(9) Uani 1 1 d . .
H3 H 1.2810 0.6013 0.4001 0.102 Uiso 1 1 calc R U
C4 C 1.1730(3) 0.7039(2) 0.37108(17) 0.0844(8) Uani 1 1 d . .
H4 H 1.2356 0.7376 0.4029 0.101 Uiso 1 1 calc R U
C5 C 1.0568(2) 0.73656(17) 0.32712(14) 0.0673(6) Uani 1 1 d . .
H5 H 1.0406 0.7920 0.3282 0.081 Uiso 1 1 calc R U
C6 C 0.9616(2) 0.68520(13) 0.28014(12) 0.0522(5) Uani 1 1 d . .
C7 C 0.82922(19) 0.69538(12) 0.22866(12) 0.0466(5) Uani 1 1 d . .
C8 C 0.7904(2) 0.62085(12) 0.19946(12) 0.0467(5) Uani 1 1 d . .
C9 C 0.6574(2) 0.60196(12) 0.14558(12) 0.0479(5) Uani 1 1 d . .
H9 H 0.6709 0.5588 0.1093 0.057 Uiso 1 1 calc R U
C10 C 0.6073(2) 0.67873(13) 0.10051(12) 0.0503(5) Uani 1 1 d . .
H10A H 0.5173 0.6694 0.0678 0.060 Uiso 1 1 calc R U
H10B H 0.6705 0.6935 0.0670 0.060 Uiso 1 1 calc R U
C11 C 0.5983(2) 0.74765(13) 0.15841(11) 0.0490(5) Uani 1 1 d . .
H11 H 0.5587 0.7951 0.1285 0.059 Uiso 1 1 calc R U
C12 C 0.7449(2) 0.77083(12) 0.20443(12) 0.0483(5) Uani 1 1 d . .
C13 C 0.7344(2) 0.82155(13) 0.27644(13) 0.0570(5) Uani 1 1 d . .
H13A H 0.6913 0.7894 0.3114 0.068 Uiso 1 1 calc R U
H13B H 0.8264 0.8355 0.3040 0.068 Uiso 1 1 calc R U
C14 C 0.8273(2) 0.81738(13) 0.15246(14) 0.0588(6) Uani 1 1 d . .
H14A H 0.9211 0.8250 0.1809 0.071 Uiso 1 1 calc R U
H14B H 0.8310 0.7854 0.1064 0.071 Uiso 1 1 calc R U
C15 C 0.5287(2) 0.63872(13) 0.24825(12) 0.0548(5) Uani 1 1 d . .
H15A H 0.6069 0.6443 0.2913 0.066 Uiso 1 1 calc R U
H15B H 0.4500 0.6221 0.2698 0.066 Uiso 1 1 calc R U
C16 C 0.4983(2) 0.71981(13) 0.20872(12) 0.0524(5) Uani 1 1 d . .
C17 C 0.3860(2) 0.75898(17) 0.21712(15) 0.0707(7) Uani 1 1 d . .
H17 H 0.3312 0.7323 0.2466 0.085 Uiso 1 1 calc R U
C18 C 0.3345(3) 0.8395(2) 0.1864(2) 0.0962(10) Uani 1 1 d . .
H18A H 0.3929 0.8603 0.1532 0.144 Uiso 1 1 calc R U
H18B H 0.3350 0.8761 0.2292 0.144 Uiso 1 1 calc R U
H18C H 0.2421 0.8341 0.1569 0.144 Uiso 1 1 calc R U
C19 C 0.8559(2) 0.93893(15) 0.09013(15) 0.0657(6) Uani 1 1 d . .
H19A H 0.8677 0.9098 0.0437 0.079 Uiso 1 1 calc R U
H19B H 0.9457 0.9443 0.1241 0.079 Uiso 1 1 calc R U
C20 C 0.7993(2) 1.02118(14) 0.06731(12) 0.0555(5) Uani 1 1 d . .
C21 C 0.6646(3) 1.04203(18) 0.06292(17) 0.0792(8) Uani 1 1 d . .
H21 H 0.6029 1.0036 0.0743 0.095 Uiso 1 1 calc R U
C22 C 0.6185(4) 1.1193(2) 0.04180(19) 0.0969(10) Uani 1 1 d . .
H22 H 0.5264 1.1326 0.0390 0.116 Uiso 1 1 calc R U
C23 C 0.7079(5) 1.1759(2) 0.02511(19) 0.1039(11) Uani 1 1 d . .
H23 H 0.6772 1.2281 0.0113 0.125 Uiso 1 1 calc R U
C24 C 0.8422(4) 1.1561(2) 0.0286(2) 0.1024(11) Uani 1 1 d . .
H24 H 0.9034 1.1947 0.0167 0.123 Uiso 1 1 calc R U
C25 C 0.8874(3) 1.07967(18) 0.04960(15) 0.0775(8) Uani 1 1 d . .
H25 H 0.9795 1.0668 0.0520 0.093 Uiso 1 1 calc R U
C26 C 0.30457(19) 0.54615(13) 0.10077(13) 0.0503(5) Uani 1 1 d . .
C27 C 0.1934(2) 0.57451(18) 0.12939(16) 0.0737(7) Uani 1 1 d . .
H27 H 0.1940 0.5727 0.1827 0.088 Uiso 1 1 calc R U
C28 C 0.0817(2) 0.60552(19) 0.0783(2) 0.0847(8) Uani 1 1 d . .
H28 H 0.0074 0.6255 0.0977 0.102 Uiso 1 1 calc R U
C29 C 0.0771(2) 0.60764(16) -0.00089(18) 0.0731(7) Uani 1 1 d . .
C30 C 0.1909(2) 0.58094(16) -0.02784(15) 0.0681(7) Uani 1 1 d . .
H30 H 0.1914 0.5837 -0.0810 0.082 Uiso 1 1 calc R U
C31 C 0.3034(2) 0.55047(14) 0.02231(13) 0.0571(6) Uani 1 1 d . .
H31 H 0.3793 0.5326 0.0030 0.069 Uiso 1 1 calc R U
C32 C -0.0492(3) 0.6385(2) -0.0574(2) 0.1124(12) Uani 1 1 d . .
H32A H -0.0830 0.5970 -0.0948 0.169 Uiso 1 1 calc R U
H32B H -0.0250 0.6854 -0.0841 0.169 Uiso 1 1 calc R U
H32C H -0.1196 0.6525 -0.0290 0.169 Uiso 1 1 calc R U
H1A H 0.886(2) 0.5133(10) 0.2256(14) 0.067(7) Uiso 1 1 d D .
H1 H 0.681(5) 0.913(3) 0.2172(18) 0.176(19) Uiso 1 1 d D .

loop_
_atom_site_aniso_label
_atom_site_aniso_U_11
_atom_site_aniso_U_22
_atom_site_aniso_U_33
_atom_site_aniso_U_23
_atom_site_aniso_U_13
_atom_site_aniso_U_12
S1 0.0538(3) 0.0404(3) 0.0627(4) 0.0068(2) 0.0023(2) -0.0059(2)
N1 0.0569(10) 0.0343(10) 0.0679(12) 0.0000(9) 0.0141(9) 0.0025(8)
N2 0.0550(9) 0.0449(10) 0.0531(10) -0.0033(8) 0.0115(8) -0.0076(8)
O1 0.1048(13) 0.0413(9) 0.0789(12) -0.0014(8) 0.0349(10) 0.0132(9)
O2 0.0663(9) 0.0457(9) 0.0731(10) 0.0131(7) 0.0268(8) -0.0010(7)
O3 0.0619(9) 0.0376(8) 0.0950(12) -0.0077(8) 0.0020(8) 0.0025(7)
O4 0.0776(10) 0.0721(12) 0.0762(11) 0.0264(9) 0.0065(9) -0.0206(9)
C1 0.0511(11) 0.0490(12) 0.0573(13) 0.0021(10) 0.0117(10) -0.0002(9)
C2 0.0598(13) 0.0726(17) 0.0789(17) 0.0128(14) 0.0145(12) 0.0145(13)
C3 0.0538(14) 0.109(3) 0.0854(19) 0.0103(18) -0.0010(13) 0.0027(15)
C4 0.0584(14) 0.097(2) 0.0905(19) -0.0064(17) -0.0033(13) -0.0190(15)
C5 0.0598(13) 0.0629(15) 0.0766(16) -0.0051(13) 0.0071(12) -0.0164(11)
C6 0.0502(11) 0.0494(12) 0.0570(12) 0.0000(10) 0.0103(9) -0.0055(9)
C7 0.0520(10) 0.0382(11) 0.0503(11) -0.0022(9) 0.0117(9) -0.0031(9)
C8 0.0509(11) 0.0370(11) 0.0533(12) -0.0024(9) 0.0133(9) -0.0026(9)
C9 0.0549(11) 0.0417(11) 0.0481(11) -0.0069(9) 0.0129(9) -0.0043(9)
C10 0.0557(11) 0.0506(12) 0.0447(11) -0.0012(9) 0.0104(9) -0.0044(9)
C11 0.0571(11) 0.0408(11) 0.0497(11) 0.0037(9) 0.0125(9) 0.0039(9)
C12 0.0570(11) 0.0344(10) 0.0553(12) 0.0000(9) 0.0153(9) -0.0017(9)
C13 0.0704(13) 0.0378(11) 0.0627(13) -0.0069(10) 0.0130(11) -0.0009(10)
C14 0.0644(13) 0.0418(12) 0.0740(15) 0.0026(11) 0.0228(11) -0.0009(10)
C15 0.0628(12) 0.0551(13) 0.0489(12) -0.0028(10) 0.0168(10) -0.0095(10)
C16 0.0579(12) 0.0509(12) 0.0494(11) -0.0070(10) 0.0128(9) -0.0014(10)
C17 0.0722(15) 0.0712(17) 0.0748(16) -0.0037(13) 0.0293(12) 0.0078(13)
C18 0.0922(19) 0.091(2) 0.112(2) 0.0053(19) 0.0366(18) 0.0350(17)
C19 0.0704(14) 0.0631(15) 0.0681(15) 0.0100(12) 0.0250(12) -0.0079(12)
C20 0.0703(14) 0.0518(13) 0.0441(11) 0.0035(10) 0.0110(10) -0.0090(11)
C21 0.0835(17) 0.0682(18) 0.0928(19) 0.0217(15) 0.0345(15) 0.0029(14)
C22 0.110(2) 0.090(2) 0.098(2) 0.0284(18) 0.0376(19) 0.0253(19)
C23 0.168(3) 0.0574(18) 0.087(2) 0.0165(16) 0.027(2) 0.011(2)
C24 0.131(3) 0.068(2) 0.103(2) 0.0237(18) 0.010(2) -0.031(2)
C25 0.0793(16) 0.0741(18) 0.0760(17) 0.0142(14) 0.0079(13) -0.0223(14)
C26 0.0467(10) 0.0440(12) 0.0589(13) -0.0008(10) 0.0073(9) -0.0042(9)
C27 0.0642(14) 0.0880(19) 0.0739(16) 0.0066(14) 0.0261(13) 0.0086(13)
C28 0.0559(14) 0.096(2) 0.107(2) 0.0098(18) 0.0269(15) 0.0180(14)
C29 0.0540(13) 0.0569(15) 0.101(2) 0.0157(14) -0.0030(13) 0.0014(11)
C30 0.0714(15) 0.0647(16) 0.0624(15) 0.0022(12) -0.0005(12) -0.0059(13)
C31 0.0544(12) 0.0603(14) 0.0554(13) -0.0083(11) 0.0081(10) 0.0027(10)
C32 0.0743(18) 0.091(2) 0.152(3) 0.032(2) -0.0263(19) 0.0068(16)

loop_
_atom_type_symbol
_atom_type_description
_atom_type_scat_dispersion_real
_atom_type_scat_dispersion_imag
_atom_type_scat_source
C C 0.0033 0.0016 'International Tables Vol C Tables 4.2.6.8 and 6.1.1.4'
H H 0.0000 0.0000 'International Tables Vol C Tables 4.2.6.8 and 6.1.1.4'
N N 0.0061 0.0033 'International Tables Vol C Tables 4.2.6.8 and 6.1.1.4'
O O 0.0106 0.0060 'International Tables Vol C Tables 4.2.6.8 and 6.1.1.4'
S S 0.1246 0.1234 'International Tables Vol C Tables 4.2.6.8 and 6.1.1.4'

loop_
_geom_angle_atom_site_label_1
_geom_angle_atom_site_label_2
_geom_angle_atom_site_label_3
_geom_angle
O4 S1 O3 120.08(11)
O4 S1 N2 106.77(10)
O3 S1 N2 106.40(9)
O4 S1 C26 106.91(10)
O3 S1 C26 106.90(10)
N2 S1 C26 109.51(9)
C8 N1 C1 108.60(17)
C8 N1 H1A 131.0(16)
C1 N1 H1A 120.0(17)
C15 N2 C9 112.98(16)
C15 N2 S1 120.11(13)
C9 N2 S1 121.04(13)
C13 O1 H1 106(3)
C19 O2 C14 110.52(16)
N1 C1 C2 129.7(2)
N1 C1 C6 108.20(17)
C2 C1 C6 122.0(2)
C3 C2 C1 117.6(3)
C3 C2 H2 121.2
C1 C2 H2 121.2
C2 C3 C4 121.5(2)
C2 C3 H3 119.2
C4 C3 H3 119.2
C5 C4 C3 121.5(3)
C5 C4 H4 119.2
C3 C4 H4 119.2
C4 C5 C6 119.0(3)
C4 C5 H5 120.5
C6 C5 H5 120.5
C5 C6 C1 118.3(2)
C5 C6 C7 135.5(2)
C1 C6 C7 106.13(18)
C8 C7 C6 106.41(18)
C8 C7 C12 122.83(17)
C6 C7 C12 130.70(18)
C7 C8 N1 110.63(18)
C7 C8 C9 125.10(18)
N1 C8 C9 124.18(18)
N2 C9 C8 107.21(15)
N2 C9 C10 111.40(16)
C8 C9 C10 107.95(16)
N2 C9 H9 110.1
C8 C9 H9 110.1
C10 C9 H9 110.1
C9 C10 C11 109.40(16)
C9 C10 H10A 109.8
C11 C10 H10A 109.8
C9 C10 H10B 109.8
C11 C10 H10B 109.8
H10A C10 H10B 108.2
C16 C11 C10 106.59(17)
C16 C11 C12 115.01(16)
C10 C11 C12 110.57(16)
C16 C11 H11 108.2
C10 C11 H11 108.2
C12 C11 H11 108.2
C7 C12 C13 110.15(17)
C7 C12 C14 104.39(16)
C13 C12 C14 109.92(17)
C7 C12 C11 110.31(16)
C13 C12 C11 110.44(16)
C14 C12 C11 111.48(17)
O1 C13 C12 112.51(18)
O1 C13 H13A 109.1
C12 C13 H13A 109.1
O1 C13 H13B 109.1
C12 C13 H13B 109.1
H13A C13 H13B 107.8
O2 C14 C12 112.32(17)
O2 C14 H14A 109.1
C12 C14 H14A 109.1
O2 C14 H14B 109.1
C12 C14 H14B 109.1
H14A C14 H14B 107.9
N2 C15 C16 112.90(17)
N2 C15 H15A 109.0
C16 C15 H15A 109.0
N2 C15 H15B 109.0
C16 C15 H15B 109.0
H15A C15 H15B 107.8
C17 C16 C15 118.7(2)
C17 C16 C11 125.2(2)
C15 C16 C11 116.05(18)
C16 C17 C18 129.5(2)
C16 C17 H17 115.3
C18 C17 H17 115.3
C17 C18 H18A 109.5
C17 C18 H18B 109.5
H18A C18 H18B 109.5
C17 C18 H18C 109.5
H18A C18 H18C 109.5
H18B C18 H18C 109.5
O2 C19 C20 111.86(19)
O2 C19 H19A 109.2
C20 C19 H19A 109.2
O2 C19 H19B 109.2
C20 C19 H19B 109.2
H19A C19 H19B 107.9
C21 C20 C25 117.7(2)
C21 C20 C19 123.7(2)
C25 C20 C19 118.5(2)
C20 C21 C22 121.0(3)
C20 C21 H21 119.5
C22 C21 H21 119.5
C23 C22 C21 119.9(3)
C23 C22 H22 120.0
C21 C22 H22 120.0
C22 C23 C24 119.9(3)
C22 C23 H23 120.0
C24 C23 H23 120.0
C23 C24 C25 120.0(3)
C23 C24 H24 120.0
C25 C24 H24 120.0
C24 C25 C20 121.4(3)
C24 C25 H25 119.3
C20 C25 H25 119.3
C31 C26 C27 119.8(2)
C31 C26 S1 120.17(16)
C27 C26 S1 120.06(18)
C28 C27 C26 119.3(2)
C28 C27 H27 120.4
C26 C27 H27 120.4
C29 C28 C27 121.6(2)
C29 C28 H28 119.2
C27 C28 H28 119.2
C28 C29 C30 118.0(2)
C28 C29 C32 121.4(3)
C30 C29 C32 120.6(3)
C31 C30 C29 121.1(2)
C31 C30 H30 119.5
C29 C30 H30 119.5
C30 C31 C26 120.2(2)
C30 C31 H31 119.9
C26 C31 H31 119.9
C29 C32 H32A 109.5
C29 C32 H32B 109.5
H32A C32 H32B 109.5
C29 C32 H32C 109.5
H32A C32 H32C 109.5
H32B C32 H32C 109.5

loop_
_geom_bond_atom_site_label_1
_geom_bond_atom_site_label_2
_geom_bond_distance
S1 O4 1.4220(17)
S1 O3 1.4271(17)
S1 N2 1.6164(17)
S1 C26 1.765(2)
N1 C8 1.363(3)
N1 C1 1.371(3)
N1 H1A 0.845(16)
N2 C15 1.481(3)
N2 C9 1.485(3)
O1 C13 1.430(3)
O1 H1 0.836(19)
O2 C19 1.411(3)
O2 C14 1.421(3)
C1 C2 1.394(3)
C1 C6 1.406(3)
C2 C3 1.360(4)
C2 H2 0.9300
C3 C4 1.390(4)
C3 H3 0.9300
C4 C5 1.362(4)
C4 H4 0.9300
C5 C6 1.405(3)
C5 H5 0.9300
C6 C7 1.445(3)
C7 C8 1.359(3)
C7 C12 1.513(3)
C8 C9 1.492(3)
C9 C10 1.523(3)
C9 H9 0.9800
C10 C11 1.537(3)
C10 H10A 0.9700
C10 H10B 0.9700
C11 C16 1.520(3)
C11 C12 1.561(3)
C11 H11 0.9800
C12 C13 1.532(3)
C12 C14 1.541(3)
C13 H13A 0.9700
C13 H13B 0.9700
C14 H14A 0.9700
C14 H14B 0.9700
C15 C16 1.510(3)
C15 H15A 0.9700
C15 H15B 0.9700
C16 C17 1.320(3)
C17 C18 1.487(4)
C17 H17 0.9300
C18 H18A 0.9600
C18 H18B 0.9600
C18 H18C 0.9600
C19 C20 1.493(3)
C19 H19A 0.9700
C19 H19B 0.9700
C20 C21 1.365(3)
C20 C25 1.377(3)
C21 C22 1.381(4)
C21 H21 0.9300
C22 C23 1.359(5)
C22 H22 0.9300
C23 C24 1.360(5)
C23 H23 0.9300
C24 C25 1.366(4)
C24 H24 0.9300
C25 H25 0.9300
C26 C31 1.370(3)
C26 C27 1.378(3)
C27 C28 1.376(4)
C27 H27 0.9300
C28 C29 1.374(4)
C28 H28 0.9300
C29 C30 1.378(4)
C29 C32 1.519(4)
C30 C31 1.369(3)
C30 H30 0.9300
C31 H31 0.9300
C32 H32A 0.9600
C32 H32B 0.9600
C32 H32C 0.9600

loop_
_geom_hbond_atom_site_label_D
_geom_hbond_atom_site_label_H
_geom_hbond_atom_site_label_A
_geom_hbond_distance_DH
_geom_hbond_distance_HA
_geom_hbond_distance_DA
_geom_hbond_angle_DHA
_geom_hbond_site_symmetry_A
N1 H1A O1 0.845(16) 2.047(18) 2.860(2) 161(2) 2_645
C31 H31 O3 0.93 2.61 3.370(3) 139.3 3_665
C13 H13B O3 0.97 2.65 3.494(3) 146.3 2_655
N1 H1A O1 0.845(16) 2.047(18) 2.860(2) 161(2) 2_645
C31 H31 O3 0.93 2.61 3.370(3) 139.3 3_665
C13 H13B O3 0.97 2.65 3.494(3) 146.3 2_655
O1 H1 O2 0.836(19) 1.94(3) 2.680(2) 148(5) .
C13 H13B O3 0.97 2.65 3.494(3) 146.3 2_655
C31 H31 O3 0.93 2.61 3.370(3) 139.3 3_665
N1 H1A O1 0.845(16) 2.047(18) 2.860(2) 161(2) 2_645
O1 H1 O2 0.836(19) 1.94(3) 2.680(2) 148(5) .

loop_
_geom_torsion_atom_site_label_1
_geom_torsion_atom_site_label_2
_geom_torsion_atom_site_label_3
_geom_torsion_atom_site_label_4
_geom_torsion
O4 S1 N2 C15 -45.66(18)
O3 S1 N2 C15 -175.04(16)
C26 S1 N2 C15 69.76(18)
O4 S1 N2 C9 163.20(16)
O3 S1 N2 C9 33.82(18)
C26 S1 N2 C9 -81.38(17)
C8 N1 C1 C2 179.5(2)
C8 N1 C1 C6 -1.0(2)
N1 C1 C2 C3 179.6(2)
C6 C1 C2 C3 0.3(4)
C1 C2 C3 C4 -0.2(4)
C2 C3 C4 C5 -0.4(5)
C3 C4 C5 C6 1.0(4)
C4 C5 C6 C1 -0.9(3)
C4 C5 C6 C7 178.0(2)
N1 C1 C6 C5 -179.16(19)
C2 C1 C6 C5 0.3(3)
N1 C1 C6 C7 1.6(2)
C2 C1 C6 C7 -178.9(2)
C5 C6 C7 C8 179.4(2)
C1 C6 C7 C8 -1.7(2)
C5 C6 C7 C12 2.4(4)
C1 C6 C7 C12 -178.6(2)
C6 C7 C8 N1 1.1(2)
C12 C7 C8 N1 178.33(18)
C6 C7 C8 C9 177.74(18)
C12 C7 C8 C9 -5.0(3)
C1 N1 C8 C7 0.0(2)
C1 N1 C8 C9 -176.75(18)
C15 N2 C9 C8 63.1(2)
S1 N2 C9 C8 -143.84(14)
C15 N2 C9 C10 -54.8(2)
S1 N2 C9 C10 98.26(18)
C7 C8 C9 N2 -94.0(2)
N1 C8 C9 N2 82.2(2)
C7 C8 C9 C10 26.1(3)
N1 C8 C9 C10 -157.65(19)
N2 C9 C10 C11 62.4(2)
C8 C9 C10 C11 -55.1(2)
C9 C10 C11 C16 -59.2(2)
C9 C10 C11 C12 66.4(2)
C8 C7 C12 C13 134.9(2)
C6 C7 C12 C13 -48.6(3)
C8 C7 C12 C14 -107.1(2)
C6 C7 C12 C14 69.4(3)
C8 C7 C12 C11 12.7(3)
C6 C7 C12 C11 -170.74(19)
C16 C11 C12 C7 78.4(2)
C10 C11 C12 C7 -42.4(2)
C16 C11 C12 C13 -43.6(2)
C10 C11 C12 C13 -164.37(17)
C16 C11 C12 C14 -166.11(17)
C10 C11 C12 C14 73.1(2)
C7 C12 C13 O1 179.43(17)
C14 C12 C13 O1 64.9(2)
C11 C12 C13 O1 -58.5(2)
C19 O2 C14 C12 172.54(18)
C7 C12 C14 O2 -175.28(17)
C13 C12 C14 O2 -57.2(2)
C11 C12 C14 O2 65.6(2)
C9 N2 C15 C16 46.1(2)
S1 N2 C15 C16 -107.24(18)
N2 C15 C16 C17 129.6(2)
N2 C15 C16 C11 -47.4(2)
C10 C11 C16 C17 -123.4(2)
C12 C11 C16 C17 113.6(2)
C10 C11 C16 C15 53.3(2)
C12 C11 C16 C15 -69.6(2)
C15 C16 C17 C18 178.4(3)
C11 C16 C17 C18 -4.9(4)
C14 O2 C19 C20 -177.90(19)
O2 C19 C20 C21 -18.3(3)
O2 C19 C20 C25 161.7(2)
C25 C20 C21 C22 -0.3(4)
C19 C20 C21 C22 179.7(3)
C20 C21 C22 C23 -0.1(5)
C21 C22 C23 C24 0.6(5)
C22 C23 C24 C25 -0.7(5)
C23 C24 C25 C20 0.3(5)
C21 C20 C25 C24 0.2(4)
C19 C20 C25 C24 -179.8(3)
O4 S1 C26 C31 -155.84(18)
O3 S1 C26 C31 -26.1(2)
N2 S1 C26 C31 88.84(19)
O4 S1 C26 C27 24.2(2)
O3 S1 C26 C27 154.0(2)
N2 S1 C26 C27 -91.1(2)
C31 C26 C27 C28 1.1(4)
S1 C26 C27 C28 -178.9(2)
C26 C27 C28 C29 1.2(4)
C27 C28 C29 C30 -2.8(4)
C27 C28 C29 C32 177.2(3)
C28 C29 C30 C31 2.3(4)
C32 C29 C30 C31 -177.7(2)
C29 C30 C31 C26 -0.1(4)
C27 C26 C31 C30 -1.6(3)
S1 C26 C31 C30 178.39(18)
